data_7246513
loop_
_publ_author_name
'Hunter, Lucy R.'
'Karlsson, Joshua K. G.'
'Sellars, Jonathan D.'
'Probert, Michael R.'

_publ_section_title
;
 (Z)-4,4&#x2032;-Stilbene dicarboxylic acid, the overlooked metal--organic
 framework linker
;
_journal_issue 16
_journal_name_full CrystEngComm
_journal_page_first 2353
_journal_page_last 2358
_journal_paper_doi 10.1039/D3CE00138E
_journal_volume 25
_journal_year 2023
_chemical_formula_moiety 'C64 H50 Eu2 O20, 5(C3 H7 N O)'
_chemical_formula_sum 'C79 H85 Eu2 N5 O25'
_chemical_formula_weight 1808.43
_space_group_crystal_system triclinic
_space_group_IT_number 2
_space_group_name_Hall '-P 1'
_space_group_name_H-M_alt 'P -1'
_atom_sites_solution_hydrogens mixed
_atom_sites_solution_primary dual
_audit_creation_date 2023-01-06
_audit_creation_method
;
Olex2 1.5
(compiled 2022.04.07 svn.rca3783a for OlexSys, GUI svn.r6498)
;
_audit_update_record
;
2023-01-06 deposited with the CCDC.	2023-03-20 downloaded from the CCDC.
;
_cell_angle_alpha 91.2120(10)
_cell_angle_beta 93.9490(10)
_cell_angle_gamma 93.5860(10)
_cell_formula_units_Z 2
_cell_length_a 9.64310(10)
_cell_length_b 11.66930(10)
_cell_length_c 34.9873(4)
_cell_measurement_reflns_used 28811
_cell_measurement_temperature 149.99(10)
_cell_measurement_theta_max 30.2700
_cell_measurement_theta_min 2.1160
_cell_volume 3918.74(7)
_computing_cell_refinement 'CrysAlisPro 1.171.42.63a (Rigaku OD, 2022)'
_computing_data_collection 'CrysAlisPro 1.171.42.63a (Rigaku OD, 2022)'
_computing_data_reduction 'CrysAlisPro 1.171.42.63a (Rigaku OD, 2022)'
_computing_molecular_graphics 'Olex2 1.5 (Dolomanov et al., 2009)'
_computing_publication_material 'Olex2 1.5 (Dolomanov et al., 2009)'
_computing_structure_refinement 'XL  (Sheldrick, 2008)'
_computing_structure_solution 'SHELXT 2014/5 (Sheldrick, 2014)'
_diffrn_ambient_environment N~2~
_diffrn_ambient_temperature 149.99(10)
_diffrn_detector 'Hybrid Pixel Array Detector'
_diffrn_detector_area_resol_mean 10.0000
_diffrn_detector_type 'HyPix-Arc 100'
_diffrn_measured_fraction_theta_full 0.998
_diffrn_measured_fraction_theta_max 0.793
_diffrn_measurement_details
;
List of Runs (angles in degrees, time in seconds):

  # Type    Start    End  Width  t~exp~   \w     \q     \k     \f   Frames
#--------------------------------------------------------------------------
  1  \w    -19.00  39.00   0.50   20.00    --   -5.49  57.00 -30.00  116
  2  \w    -57.00   3.00   0.50   20.00    --   -5.49 -57.00-120.00  120
  3  \w    -17.00  62.00   0.50   20.00    --   -5.49  38.00-150.00  158
  4  \w    -16.00  63.00   0.50   20.00    --   -5.49  38.00  90.00  158
  5  \w     -1.00  35.00   0.50   20.00    --    6.19  57.00  90.00   72
  6  \w     -4.00  37.00   0.50   20.00    --    6.19  57.00-150.00   82
  7  \w      2.00  27.00   0.50   20.00    --    6.19 -77.00 120.00   50
;
_diffrn_measurement_device 'four-circle diffractometer'
_diffrn_measurement_device_type 'XtaLAB Synergy, Dualflex, HyPix-Arc 100'
_diffrn_measurement_method '\w scans'
_diffrn_orient_matrix_type 'CrysAlisPro convention (1999,Acta A55,543-557)'
_diffrn_orient_matrix_UB_11 -0.0421617000
_diffrn_orient_matrix_UB_12 -0.0277070000
_diffrn_orient_matrix_UB_13 0.0133216000
_diffrn_orient_matrix_UB_21 0.0403602000
_diffrn_orient_matrix_UB_22 0.0293976000
_diffrn_orient_matrix_UB_23 0.0153161000
_diffrn_orient_matrix_UB_31 -0.0452994000
_diffrn_orient_matrix_UB_32 0.0456034000
_diffrn_orient_matrix_UB_33 -0.0010852000
_diffrn_radiation_monochromator mirror
_diffrn_radiation_probe x-ray
_diffrn_radiation_type 'Mo K\a'
_diffrn_radiation_wavelength 0.71073
_diffrn_reflns_av_R_equivalents 0.0383
_diffrn_reflns_av_unetI/netI 0.0491
_diffrn_reflns_Laue_measured_fraction_full 0.998
_diffrn_reflns_Laue_measured_fraction_max 0.793
_diffrn_reflns_limit_h_max 12
_diffrn_reflns_limit_h_min -12
_diffrn_reflns_limit_k_max 15
_diffrn_reflns_limit_k_min -14
_diffrn_reflns_limit_l_max 48
_diffrn_reflns_limit_l_min -46
_diffrn_reflns_number 49714
_diffrn_reflns_point_group_measured_fraction_full 0.998
_diffrn_reflns_point_group_measured_fraction_max 0.793
_diffrn_reflns_theta_full 25.242
_diffrn_reflns_theta_max 30.468
_diffrn_reflns_theta_min 2.078
_diffrn_source 'micro-focus sealed X-ray tube'
_diffrn_source_type 'PhotonJet (Mo) X-ray Source'
_exptl_absorpt_coefficient_mu 1.667
_exptl_absorpt_correction_T_max 1.000
_exptl_absorpt_correction_T_min 0.698
_exptl_absorpt_correction_type gaussian
_exptl_absorpt_process_details
;
CrysAlisPro 1.171.42.63a (Rigaku Oxford Diffraction, 2022)
Numerical absorption correction based on gaussian integration over
a multifaceted crystal model
Empirical absorption correction using spherical harmonics,
implemented in SCALE3 ABSPACK scaling algorithm.
;
_exptl_crystal_colour colourless
_exptl_crystal_colour_primary colourless
_exptl_crystal_density_diffrn 1.533
_exptl_crystal_description plate
_exptl_crystal_F_000 1840
_exptl_crystal_size_max 0.225
_exptl_crystal_size_mid 0.083
_exptl_crystal_size_min 0.022
_refine_diff_density_max 0.997
_refine_diff_density_min -0.488
_refine_diff_density_rms 0.099
_refine_ls_extinction_method none
_refine_ls_goodness_of_fit_ref 1.030
_refine_ls_hydrogen_treatment constr
_refine_ls_matrix_type full
_refine_ls_number_parameters 1028
_refine_ls_number_reflns 18912
_refine_ls_number_restraints 808
_refine_ls_restrained_S_all 1.010
_refine_ls_R_factor_all 0.0479
_refine_ls_R_factor_gt 0.0320
_refine_ls_shift/su_max 0.001
_refine_ls_shift/su_mean 0.000
_refine_ls_structure_factor_coef Fsqd
_refine_ls_weighting_details 'w=1/[\s^2^(Fo^2^)+(0.0290P)^2^+0.6482P] where P=(Fo^2^+2Fc^2^)/3'
_refine_ls_weighting_scheme calc
_refine_ls_wR_factor_gt 0.0666
_refine_ls_wR_factor_ref 0.0717
_reflns_Friedel_coverage 0.000
_reflns_number_gt 14664
_reflns_number_total 18912
_reflns_threshold_expression 'I > 2\s(I)'
_cod_data_source_file d3ce00138e2.cif
_cod_data_source_block eu_2d_stil_1
_cod_depositor_comments 'Adding full bibliography for 7246512--7246521.cif.'
_cod_database_code 7246513
_shelx_shelxl_version_number 2018/3
_chemical_oxdiff_formula 'C11 H10 N O'
_shelx_space_group_comment
;
The symmetry employed for this shelxl refinement is uniquely defined
by the following loop, which should always be used as a source of
symmetry information in preference to the above space-group names.
They are only intended as comments.
;
_shelx_estimated_absorpt_t_max 0.964
_shelx_estimated_absorpt_t_min 0.705
_olex2_refinement_description
;
1. Fixed Uiso
 At 1.2 times of:
  All C(H) groups, All C(H,H) groups
 At 1.5 times of:
  All C(H,H,H) groups, All O(H) groups, All O(H,H) groups
2. Restrained distances
 O22-C68 \\sim O26-C68
 with sigma of 0.02
 Eu2-H8A \\sim Eu2-H8B
 with sigma of 0.02
3. Rigid body (RIGU) restrains
 All non-hydrogen atoms
 with sigma for 1-2 distances of 0.004 and sigma for 1-3 distances of 0.004
4. Others
 Sof(O26)=Sof(H68A)=1-FVAR(1)
 Sof(O22)=Sof(H68)=FVAR(1)
5.a Free rotating group:
 O8(H8A,H8B)
5.b Rotating group:
 O7(H7A,H7B), O9(H9A,H9B), O10(H10A,H10B)
5.c Aromatic/amide H refined with riding coordinates:
 C3(H3), C4(H4), C6(H6), C7(H7), C8(H8), C9(H9), C11(H11), C12(H12), C14(H14),
 C15(H15), C19(H19A), C20(H20), C22(H22), C23(H23), C24(H24), C25(H25),
 C27(H27), C28(H28), C30(H30), C31(H31), C35(H35), C36(H36), C38(H38), C39(H39),
  C40(H40), C41(H41), C43(H43), C44(H44), C46(H46), C47(H47), C51(H51),
 C52(H52), C54(H54), C55(H55), C56(H56), C57(H57), C59(H59), C60(H60), C62(H62),
  C63(H63), C65(H65), C68(H68A), C68(H68), C72(H72), C75(H75), C78(H78)
5.d Idealised Me refined as rotating group:
 C66(H66A,H66B,H66C), C67(H67A,H67B,H67C), C70(H70A,H70B,H70C), C71(H71A,H71B,
 H71C), C73(H73A,H73B,H73C), C74(H74A,H74B,H74C), C76(H76A,H76B,H76C), C77(H77A,
 H77B,H77C), C79(H79A,H79B,H79C), C80(H80A,H80B,H80C)
5.e Idealised tetrahedral OH refined as rotating group:
 O16(H16), O19(H19)
;
_olex2_submission_special_instructions 'No special instructions were received'
_oxdiff_exptl_absorpt_empirical_details
;
Empirical correction (ABSPACK) includes:
- Absorption correction using spherical harmonics
- Frame scaling
;
_oxdiff_exptl_absorpt_empirical_full_max 1.434
_oxdiff_exptl_absorpt_empirical_full_min 0.749

loop_
_space_group_symop_operation_xyz
'x, y, z'
'-x, -y, -z'

loop_
_atom_site_label
_atom_site_type_symbol
_atom_site_fract_x
_atom_site_fract_y
_atom_site_fract_z
_atom_site_U_iso_or_equiv
_atom_site_adp_type
_atom_site_occupancy
_atom_site_site_symmetry_order
_atom_site_calc_flag
_atom_site_refinement_flags_posn
_atom_site_refinement_flags_adp
_atom_site_refinement_flags_occupancy
_atom_site_disorder_assembly
_atom_site_disorder_group
Eu1 Eu 0.52402(2) 0.51485(2) 0.24565(2) 0.01517(4) Uani 1 1 d . . . . .
Eu2 Eu 1.02495(2) 0.47924(2) 0.26186(2) 0.01518(4) Uani 1 1 d D . . . .
O1 O 0.65709(19) 0.68067(15) 0.26954(5) 0.0214(4) Uani 1 1 d . . . . .
O2 O 0.86906(19) 0.61807(15) 0.27552(6) 0.0225(4) Uani 1 1 d . . . . .
O3 O 1.18382(19) 0.40043(16) 0.22351(5) 0.0222(4) Uani 1 1 d . . . . .
O4 O 0.8863(2) 0.30836(15) 0.24310(5) 0.0223(4) Uani 1 1 d . . . . .
O5 O 0.6833(2) 0.38283(15) 0.22940(6) 0.0251(4) Uani 1 1 d . . . . .
O6 O 0.36812(19) 0.57741(15) 0.28944(5) 0.0213(4) Uani 1 1 d . . . . .
O7 O 1.16330(19) 0.34161(16) 0.29984(6) 0.0232(4) Uani 1 1 d . . . . .
H7A H 1.247408 0.343046 0.292314 0.035 Uiso 1 1 d R U . . .
H7B H 1.174041 0.365719 0.323654 0.035 Uiso 1 1 d R U . . .
O8 O 0.9099(2) 0.41900(17) 0.32079(5) 0.0247(4) Uani 1 1 d G . . . .
H8A H 0.822740 0.431852 0.322660 0.037 Uiso 1 1 d DG U . . .
H8B H 0.950084 0.439149 0.343158 0.037 Uiso 1 1 d DG U . . .
O9 O 0.39705(19) 0.66968(15) 0.21509(5) 0.0216(4) Uani 1 1 d . . . . .
H9A H 0.422347 0.735478 0.226983 0.032 Uiso 1 1 d R U . . .
H9B H 0.307787 0.659457 0.218472 0.032 Uiso 1 1 d R U . . .
O10 O 0.6489(2) 0.58654(17) 0.19140(5) 0.0246(4) Uani 1 1 d . . . . .
H10A H 0.604390 0.561533 0.170006 0.037 Uiso 1 1 d R U . . .
H10B H 0.729330 0.556371 0.191326 0.037 Uiso 1 1 d R U . . .
O11 O 0.15722(19) 0.59105(16) 0.31023(5) 0.0215(4) Uani 1 1 d . . . . .
O12 O 1.38065(19) 0.42161(16) 0.19426(5) 0.0228(4) Uani 1 1 d . . . . .
O13 O 0.44105(19) 1.34046(15) 0.28045(5) 0.0203(4) Uani 1 1 d . . . . .
O14 O 0.62686(19) 1.43517(15) 0.30884(5) 0.0205(4) Uani 1 1 d . . . . .
O15 O 0.9654(4) 0.6991(3) 0.50368(10) 0.0839(11) Uani 1 1 d . . . A 1
O16 O 1.1898(4) 0.7547(2) 0.51066(7) 0.0613(8) Uani 1 1 d . . . . .
H16 H 1.196545 0.688683 0.519425 0.092 Uiso 1 1 calc R U . . .
O17 O 1.11585(18) -0.35440(15) 0.22472(5) 0.0192(4) Uani 1 1 d . . . . .
O18 O 0.93200(19) -0.45350(15) 0.19714(5) 0.0193(4) Uani 1 1 d . . . . .
O19 O 0.2439(3) 0.22465(19) -0.00793(7) 0.0406(6) Uani 1 1 d . . . . .
H19 H 0.223863 0.289299 -0.015987 0.061 Uiso 1 1 calc R U . . .
O20 O 0.4627(3) 0.2922(2) -0.01426(7) 0.0507(7) Uani 1 1 d . . . . .
O21 O 0.4162(2) 0.87462(18) 0.25500(8) 0.0459(6) Uani 1 1 d . . . . .
O22 O 1.2442(5) 0.5709(3) 0.54569(10) 0.0682(16) Uani 0.767(7) 1 d D . P B 1
O23 O 1.1785(4) 0.4127(2) 0.37892(7) 0.0656(9) Uani 1 1 d . . . . .
O24 O 0.1621(3) 0.42104(19) -0.02982(6) 0.0396(6) Uani 1 1 d . . . . .
O25 O 0.5308(2) 0.5522(2) 0.11968(6) 0.0429(6) Uani 1 1 d . . . . .
O26 O 1.0780(12) 0.5489(10) 0.5589(4) 0.065(4) Uani 0.233(7) 1 d D . P B 2
N1 N 0.2609(3) 1.01128(19) 0.24907(7) 0.0257(5) Uani 1 1 d . . . . .
N2 N 1.2861(3) 0.4034(2) 0.43859(8) 0.0431(7) Uani 1 1 d . . . . .
N3 N 1.2522(3) 0.4401(2) 0.59029(8) 0.0427(7) Uani 1 1 d . . . . .
N4 N 0.1724(3) 0.5762(2) -0.06727(8) 0.0359(6) Uani 1 1 d . . . . .
N5 N 0.3254(3) 0.5616(2) 0.08538(8) 0.0330(6) Uani 1 1 d . . . . .
C1 C 0.7843(3) 0.6943(2) 0.27915(7) 0.0152(5) Uani 1 1 d . . . . .
C2 C 0.8353(3) 0.8075(2) 0.29775(7) 0.0156(5) Uani 1 1 d . . . . .
C3 C 0.7526(3) 0.9016(2) 0.29416(8) 0.0186(5) Uani 1 1 d . . . . .
H3 H 0.666870 0.894880 0.278942 0.022 Uiso 1 1 calc R U . . .
C4 C 0.7964(3) 1.0049(2) 0.31295(8) 0.0209(6) Uani 1 1 d . . . . .
H4 H 0.741733 1.069391 0.309589 0.025 Uiso 1 1 calc R U . . .
C5 C 0.9187(3) 1.0160(2) 0.33657(8) 0.0209(6) Uani 1 1 d . . . . .
C6 C 1.0017(3) 0.9220(2) 0.33949(8) 0.0224(6) Uani 1 1 d . . . . .
H6 H 1.086724 0.928432 0.355040 0.027 Uiso 1 1 calc R U . . .
C7 C 0.9611(3) 0.8195(2) 0.31991(8) 0.0190(6) Uani 1 1 d . . . . .
H7 H 1.019639 0.756947 0.321631 0.023 Uiso 1 1 calc R U . . .
C8 C 0.9591(3) 1.1268(2) 0.35707(9) 0.0277(7) Uani 1 1 d . . . . .
H8 H 0.952869 1.194551 0.342632 0.033 Uiso 1 1 calc R U . . .
C9 C 1.0037(3) 1.1400(2) 0.39407(9) 0.0303(7) Uani 1 1 d . . . . .
H9 H 1.030408 1.216046 0.403099 0.036 Uiso 1 1 calc R U . . .
C10 C 1.0154(3) 1.0484(2) 0.42218(8) 0.0262(6) Uani 1 1 d . . . . .
C11 C 1.1361(3) 1.0420(2) 0.44584(8) 0.0289(7) Uani 1 1 d . . . . .
H11 H 1.209589 1.099855 0.444965 0.035 Uiso 1 1 calc R U . . .
C12 C 1.1502(4) 0.9523(3) 0.47066(9) 0.0325(7) Uani 1 1 d . . . . .
H12 H 1.234186 0.948265 0.486315 0.039 Uiso 1 1 calc R U . . .
C13 C 1.0439(4) 0.8683(3) 0.47299(9) 0.0366(8) Uani 1 1 d . . . . .
C14 C 0.9198(4) 0.8772(3) 0.45100(9) 0.0405(8) Uani 1 1 d . . . . .
H14 H 0.844521 0.821700 0.453162 0.049 Uiso 1 1 calc R U . . .
C15 C 0.9053(3) 0.9661(3) 0.42606(9) 0.0338(7) Uani 1 1 d . . . . .
H15 H 0.819622 0.971768 0.411300 0.041 Uiso 1 1 calc R U . . .
C16 C 1.0608(6) 0.7662(3) 0.49728(11) 0.0589(11) Uani 1 1 d . . . . .
C17 C 0.7639(3) 0.3024(2) 0.22775(7) 0.0182(5) Uani 1 1 d . . . . .
C18 C 0.7137(3) 0.1958(2) 0.20537(7) 0.0159(5) Uani 1 1 d . . . . .
C19 C 0.7745(3) 0.0924(2) 0.21287(8) 0.0205(6) Uani 1 1 d . . . . .
H19A H 0.846535 0.089795 0.232698 0.025 Uiso 1 1 calc R U . . .
C20 C 0.7307(3) -0.0059(2) 0.19173(8) 0.0225(6) Uani 1 1 d . . . . .
H20 H 0.771282 -0.075998 0.197724 0.027 Uiso 1 1 calc R U . . .
C21 C 0.6273(3) -0.0041(2) 0.16150(8) 0.0206(6) Uani 1 1 d . . . . .
C22 C 0.5645(3) 0.0995(2) 0.15507(8) 0.0204(6) Uani 1 1 d . . . . .
H22 H 0.491521 0.102307 0.135506 0.024 Uiso 1 1 calc R U . . .
C23 C 0.6065(3) 0.1974(2) 0.17656(8) 0.0197(6) Uani 1 1 d . . . . .
H23 H 0.562033 0.266520 0.171722 0.024 Uiso 1 1 calc R U . . .
C24 C 0.5869(3) -0.1124(2) 0.13979(8) 0.0263(6) Uani 1 1 d . . . . .
H24 H 0.602153 -0.180630 0.153370 0.032 Uiso 1 1 calc R U . . .
C25 C 0.5322(3) -0.1282(2) 0.10399(9) 0.0284(7) Uani 1 1 d . . . . .
H25 H 0.511746 -0.205873 0.095759 0.034 Uiso 1 1 calc R U . . .
C26 C 0.4990(3) -0.0407(2) 0.07516(8) 0.0242(6) Uani 1 1 d . . . . .
C27 C 0.3681(3) -0.0488(2) 0.05501(8) 0.0268(6) Uani 1 1 d . . . . .
H27 H 0.304530 -0.112198 0.059073 0.032 Uiso 1 1 calc R U . . .
C28 C 0.3298(3) 0.0338(2) 0.02931(8) 0.0272(6) Uani 1 1 d . . . . .
H28 H 0.239708 0.027887 0.016319 0.033 Uiso 1 1 calc R U . . .
C29 C 0.4230(3) 0.1254(2) 0.02248(8) 0.0267(6) Uani 1 1 d . . . . .
C30 C 0.5561(3) 0.1307(3) 0.04070(8) 0.0301(7) Uani 1 1 d . . . . .
H30 H 0.621712 0.191270 0.035288 0.036 Uiso 1 1 calc R U . . .
C31 C 0.5936(3) 0.0483(3) 0.06669(9) 0.0294(7) Uani 1 1 d . . . . .
H31 H 0.685018 0.052656 0.078852 0.035 Uiso 1 1 calc R U . . .
C32 C 0.3814(4) 0.2222(3) -0.00218(9) 0.0334(7) Uani 1 1 d . . . . .
C33 C 0.2867(3) 0.6157(2) 0.31206(7) 0.0161(5) Uani 1 1 d . . . . .
C34 C 0.3441(3) 0.6966(2) 0.34421(7) 0.0155(5) Uani 1 1 d . . . . .
C35 C 0.2722(3) 0.7048(2) 0.37697(8) 0.0209(6) Uani 1 1 d . . . . .
H35 H 0.187332 0.659974 0.378812 0.025 Uiso 1 1 calc R U . . .
C36 C 0.3236(3) 0.7781(2) 0.40719(8) 0.0209(6) Uani 1 1 d . . . . .
H36 H 0.276341 0.780551 0.430112 0.025 Uiso 1 1 calc R U . . .
C37 C 0.4448(3) 0.8481(2) 0.40382(7) 0.0183(5) Uani 1 1 d . . . . .
C38 C 0.5155(3) 0.8397(2) 0.37061(8) 0.0200(6) Uani 1 1 d . . . . .
H38 H 0.598141 0.886879 0.368146 0.024 Uiso 1 1 calc R U . . .
C39 C 0.4671(3) 0.7633(2) 0.34108(7) 0.0189(5) Uani 1 1 d . . . . .
H39 H 0.517626 0.756548 0.318860 0.023 Uiso 1 1 calc R U . . .
C40 C 0.4971(3) 0.9287(2) 0.43593(8) 0.0224(6) Uani 1 1 d . . . . .
H40 H 0.500088 0.898105 0.460896 0.027 Uiso 1 1 calc R U . . .
C41 C 0.5399(3) 1.0387(2) 0.43358(8) 0.0211(6) Uani 1 1 d . . . . .
H41 H 0.577709 1.074842 0.456903 0.025 Uiso 1 1 calc R U . . .
C42 C 0.5370(3) 1.1126(2) 0.39974(8) 0.0200(6) Uani 1 1 d . . . . .
C43 C 0.4355(3) 1.0998(2) 0.36900(8) 0.0231(6) Uani 1 1 d . . . . .
H43 H 0.365774 1.038452 0.368692 0.028 Uiso 1 1 calc R U . . .
C44 C 0.4359(3) 1.1757(2) 0.33905(8) 0.0212(6) Uani 1 1 d . . . . .
H44 H 0.366785 1.165570 0.318367 0.025 Uiso 1 1 calc R U . . .
C45 C 0.5365(3) 1.2667(2) 0.33892(8) 0.0185(5) Uani 1 1 d . . . . .
C46 C 0.6372(3) 1.2793(2) 0.36947(8) 0.0237(6) Uani 1 1 d . . . . .
H46 H 0.706810 1.340715 0.369884 0.028 Uiso 1 1 calc R U . . .
C47 C 0.6369(3) 1.2032(2) 0.39918(8) 0.0240(6) Uani 1 1 d . . . . .
H47 H 0.706655 1.213176 0.419711 0.029 Uiso 1 1 calc R U . . .
C48 C 0.5351(3) 1.3527(2) 0.30759(8) 0.0178(5) Uani 1 1 d . . . . .
C49 C 1.2567(3) 0.3809(2) 0.19615(7) 0.0154(5) Uani 1 1 d . . . . .
C50 C 1.1963(3) 0.3014(2) 0.16415(7) 0.0154(5) Uani 1 1 d . . . . .
C51 C 1.2661(3) 0.2896(2) 0.13074(7) 0.0191(5) Uani 1 1 d . . . . .
H51 H 1.351107 0.333273 0.127952 0.023 Uiso 1 1 calc R U . . .
C52 C 1.2112(3) 0.2145(2) 0.10179(8) 0.0209(6) Uani 1 1 d . . . . .
H52 H 1.257807 0.208614 0.078843 0.025 Uiso 1 1 calc R U . . .
C53 C 1.0882(3) 0.1470(2) 0.10565(7) 0.0189(6) Uani 1 1 d . . . . .
C54 C 1.0189(3) 0.1598(2) 0.13890(8) 0.0202(6) Uani 1 1 d . . . . .
H54 H 0.935008 0.114781 0.141949 0.024 Uiso 1 1 calc R U . . .
C55 C 1.0712(3) 0.2377(2) 0.16768(8) 0.0179(5) Uani 1 1 d . . . . .
H55 H 1.021236 0.247529 0.189869 0.021 Uiso 1 1 calc R U . . .
C56 C 1.0293(3) 0.0680(2) 0.07401(8) 0.0220(6) Uani 1 1 d . . . . .
H56 H 1.022198 0.100041 0.049275 0.026 Uiso 1 1 calc R U . . .
C57 C 0.9849(3) -0.0428(2) 0.07583(8) 0.0219(6) Uani 1 1 d . . . . .
H57 H 0.939837 -0.075723 0.052821 0.026 Uiso 1 1 calc R U . . .
C58 C 0.9957(3) -0.1210(2) 0.10823(8) 0.0194(6) Uani 1 1 d . . . . .
C59 C 0.8978(3) -0.2136(2) 0.10901(8) 0.0208(6) Uani 1 1 d . . . . .
H59 H 0.824310 -0.222256 0.089431 0.025 Uiso 1 1 calc R U . . .
C60 C 0.9052(3) -0.2934(2) 0.13780(8) 0.0206(6) Uani 1 1 d . . . . .
H60 H 0.837599 -0.356299 0.137638 0.025 Uiso 1 1 calc R U . . .
C61 C 1.0114(3) -0.2816(2) 0.16692(7) 0.0183(5) Uani 1 1 d . . . . .
C62 C 1.1103(3) -0.1893(2) 0.16619(8) 0.0211(6) Uani 1 1 d . . . . .
H62 H 1.183631 -0.180657 0.185822 0.025 Uiso 1 1 calc R U . . .
C63 C 1.1034(3) -0.1101(2) 0.13736(8) 0.0224(6) Uani 1 1 d . . . . .
H63 H 1.172036 -0.048050 0.137287 0.027 Uiso 1 1 calc R U . . .
C64 C 1.0198(3) -0.3686(2) 0.19791(7) 0.0164(5) Uani 1 1 d . . . . .
C65 C 1.2589(5) 0.3690(3) 0.40221(10) 0.0493(10) Uani 1 1 d . . . . .
H65 H 1.305767 0.305231 0.393511 0.059 Uiso 1 1 calc R U . . .
C66 C 1.3738(4) 0.3406(4) 0.46492(12) 0.0574(10) Uani 1 1 d . . . . .
H66A H 1.410649 0.276469 0.451127 0.086 Uiso 1 1 calc R U . . .
H66B H 1.318754 0.310754 0.485485 0.086 Uiso 1 1 calc R U . . .
H66C H 1.451164 0.391982 0.475938 0.086 Uiso 1 1 calc R U . . .
C67 C 1.2249(5) 0.5029(3) 0.45428(10) 0.0530(10) Uani 1 1 d . . . . .
H67A H 1.299083 0.559989 0.463611 0.079 Uiso 1 1 calc R U . . .
H67B H 1.169316 0.479657 0.475552 0.079 Uiso 1 1 calc R U . . .
H67C H 1.164992 0.536442 0.434285 0.079 Uiso 1 1 calc R U . . .
C68 C 1.1891(5) 0.5105(4) 0.56713(13) 0.0601(11) Uani 1 1 d D . . . .
H68A H 1.255196 0.543097 0.550904 0.072 Uiso 0.233(7) 1 calc R U P B 2
H68 H 1.090938 0.512545 0.567811 0.072 Uiso 0.767(7) 1 calc R U P B 1
C70 C 1.1817(5) 0.3671(3) 0.61632(13) 0.0617(12) Uani 1 1 d . . . . .
H70A H 1.216156 0.387942 0.642707 0.093 Uiso 1 1 calc R U . . .
H70B H 1.199471 0.286826 0.610789 0.093 Uiso 1 1 calc R U . . .
H70C H 1.081312 0.376572 0.613213 0.093 Uiso 1 1 calc R U . . .
C71 C 1.4023(5) 0.4384(4) 0.59227(16) 0.0789(16) Uani 1 1 d . . . . .
H71A H 1.428495 0.365550 0.581296 0.118 Uiso 1 1 calc R U . . .
H71B H 1.438902 0.446154 0.619095 0.118 Uiso 1 1 calc R U . . .
H71C H 1.441100 0.502262 0.577781 0.118 Uiso 1 1 calc R U . . .
C72 C 0.2098(3) 0.4740(3) -0.05657(9) 0.0320(7) Uani 1 1 d . . . . .
H72 H 0.277900 0.438986 -0.070442 0.038 Uiso 1 1 calc R U . . .
C73 C 0.0741(4) 0.6372(3) -0.04574(13) 0.0576(11) Uani 1 1 d . . . . .
H73A H -0.008659 0.650398 -0.062548 0.086 Uiso 1 1 calc R U . . .
H73B H 0.118208 0.711168 -0.036144 0.086 Uiso 1 1 calc R U . . .
H73C H 0.046727 0.591069 -0.024097 0.086 Uiso 1 1 calc R U . . .
C74 C 0.2227(4) 0.6287(3) -0.10188(11) 0.0504(10) Uani 1 1 d . . . . .
H74A H 0.295098 0.583164 -0.111705 0.076 Uiso 1 1 calc R U . . .
H74B H 0.261428 0.707056 -0.095638 0.076 Uiso 1 1 calc R U . . .
H74C H 0.145098 0.631031 -0.121414 0.076 Uiso 1 1 calc R U . . .
C75 C 0.3000(4) 0.9102(3) 0.25925(10) 0.0362(8) Uani 1 1 d . . . . .
H75 H 0.234154 0.860422 0.270780 0.043 Uiso 1 1 calc R U . . .
C76 C 0.3542(4) 1.0885(3) 0.22955(11) 0.0407(8) Uani 1 1 d . . . . .
H76A H 0.449165 1.063041 0.232805 0.061 Uiso 1 1 calc R U . . .
H76B H 0.352262 1.166400 0.240442 0.061 Uiso 1 1 calc R U . . .
H76C H 0.324406 1.088304 0.202201 0.061 Uiso 1 1 calc R U . . .
C77 C 0.1174(4) 1.0422(3) 0.25023(11) 0.0475(10) Uani 1 1 d . . . . .
H77A H 0.115398 1.116721 0.263581 0.071 Uiso 1 1 calc R U . . .
H77B H 0.064411 0.983591 0.263862 0.071 Uiso 1 1 calc R U . . .
H77C H 0.075691 1.047221 0.224018 0.071 Uiso 1 1 calc R U . . .
C78 C 0.4115(3) 0.5836(3) 0.11593(9) 0.0312(7) Uani 1 1 d . . . . .
H78 H 0.378999 0.626648 0.136472 0.037 Uiso 1 1 calc R U . . .
C79 C 0.1898(5) 0.6074(4) 0.08246(15) 0.0827(17) Uani 1 1 d . . . . .
H79A H 0.117847 0.544385 0.083047 0.124 Uiso 1 1 calc R U . . .
H79B H 0.177383 0.647845 0.058327 0.124 Uiso 1 1 calc R U . . .
H79C H 0.181839 0.660981 0.104025 0.124 Uiso 1 1 calc R U . . .
C80 C 0.3639(4) 0.4916(3) 0.05345(9) 0.0410(8) Uani 1 1 d . . . . .
H80A H 0.395161 0.541510 0.033137 0.062 Uiso 1 1 calc R U . . .
H80B H 0.283090 0.442069 0.043507 0.062 Uiso 1 1 calc R U . . .
H80C H 0.439488 0.443938 0.062171 0.062 Uiso 1 1 calc R U . . .

loop_
_atom_site_aniso_label
_atom_site_aniso_U_11
_atom_site_aniso_U_22
_atom_site_aniso_U_33
_atom_site_aniso_U_23
_atom_site_aniso_U_13
_atom_site_aniso_U_12
Eu1 0.01349(7) 0.01481(7) 0.01717(7) -0.00180(5) 0.00113(5) 0.00133(5)
Eu2 0.01258(7) 0.01601(7) 0.01696(7) -0.00084(5) 0.00089(5) 0.00167(5)
O1 0.0156(10) 0.0178(9) 0.0300(11) -0.0054(8) -0.0004(8) -0.0015(7)
O2 0.0183(10) 0.0181(10) 0.0315(11) -0.0046(8) 0.0035(8) 0.0049(7)
O3 0.0189(10) 0.0270(10) 0.0211(10) -0.0088(8) 0.0029(8) 0.0049(8)
O4 0.0194(10) 0.0196(10) 0.0271(10) -0.0040(8) 0.0002(8) -0.0022(7)
O5 0.0246(11) 0.0185(10) 0.0331(11) -0.0058(8) 0.0071(9) 0.0065(8)
O6 0.0209(10) 0.0211(10) 0.0225(10) -0.0056(8) 0.0066(8) 0.0031(8)
O7 0.0157(10) 0.0277(11) 0.0270(10) 0.0065(8) 0.0019(8) 0.0047(8)
O8 0.0194(11) 0.0335(11) 0.0217(10) 0.0033(9) 0.0041(8) 0.0018(8)
O9 0.0143(10) 0.0207(10) 0.0303(11) 0.0036(8) 0.0023(8) 0.0031(7)
O10 0.0142(10) 0.0373(12) 0.0227(10) 0.0044(9) 0.0021(8) 0.0042(8)
O11 0.0155(10) 0.0259(10) 0.0223(10) -0.0073(8) -0.0012(8) 0.0014(8)
O12 0.0185(10) 0.0263(10) 0.0224(10) -0.0036(8) 0.0000(8) -0.0058(8)
O13 0.0148(10) 0.0226(10) 0.0231(10) 0.0009(8) -0.0016(8) 0.0016(7)
O14 0.0165(10) 0.0202(10) 0.0245(10) 0.0010(8) 0.0008(8) -0.0006(7)
O15 0.113(3) 0.0502(19) 0.093(3) 0.0286(17) 0.041(2) -0.0058(18)
O16 0.115(3) 0.0321(14) 0.0359(15) 0.0041(11) -0.0058(16) 0.0066(15)
O17 0.0144(10) 0.0229(10) 0.0200(9) 0.0046(8) -0.0011(8) -0.0008(7)
O18 0.0153(10) 0.0221(10) 0.0199(10) 0.0020(8) -0.0011(8) -0.0019(7)
O19 0.0544(16) 0.0300(13) 0.0368(13) 0.0077(10) -0.0076(12) 0.0067(11)
O20 0.0674(18) 0.0350(14) 0.0530(16) 0.0165(12) 0.0220(14) 0.0034(12)
O21 0.0303(13) 0.0285(12) 0.0775(18) -0.0028(12) -0.0122(12) 0.0114(10)
O22 0.127(4) 0.033(2) 0.042(2) 0.0055(15) -0.022(2) 0.010(2)
O23 0.120(3) 0.0402(15) 0.0338(14) 0.0062(12) -0.0042(16) -0.0117(16)
O24 0.0525(16) 0.0320(12) 0.0350(13) 0.0054(10) -0.0027(11) 0.0126(11)
O25 0.0327(14) 0.0689(17) 0.0264(12) 0.0021(11) -0.0033(10) 0.0036(12)
O26 0.058(7) 0.051(8) 0.083(10) 0.019(6) -0.010(6) 0.001(5)
N1 0.0252(14) 0.0268(13) 0.0264(13) 0.0039(10) 0.0046(11) 0.0083(10)
N2 0.055(2) 0.0408(17) 0.0338(15) -0.0028(13) 0.0157(14) -0.0102(14)
N3 0.057(2) 0.0327(16) 0.0383(16) -0.0011(12) -0.0017(14) 0.0046(13)
N4 0.0359(16) 0.0248(14) 0.0469(17) 0.0037(12) -0.0046(13) 0.0088(11)
N5 0.0327(15) 0.0281(14) 0.0368(15) -0.0046(11) -0.0046(12) 0.0008(11)
C1 0.0162(13) 0.0149(12) 0.0147(12) 0.0007(10) 0.0027(10) 0.0006(9)
C2 0.0148(13) 0.0149(12) 0.0170(13) 0.0009(10) 0.0026(10) -0.0007(9)
C3 0.0162(14) 0.0189(13) 0.0203(13) 0.0002(10) -0.0026(11) 0.0018(10)
C4 0.0246(15) 0.0143(13) 0.0242(14) 0.0017(11) 0.0000(12) 0.0050(10)
C5 0.0243(15) 0.0152(13) 0.0228(14) 0.0002(11) 0.0021(11) -0.0021(10)
C6 0.0187(15) 0.0232(14) 0.0239(14) -0.0022(11) -0.0047(11) -0.0015(10)
C7 0.0166(14) 0.0173(13) 0.0233(14) -0.0003(11) 0.0017(11) 0.0015(10)
C8 0.0306(17) 0.0180(14) 0.0334(16) -0.0013(12) -0.0021(13) -0.0005(11)
C9 0.0335(18) 0.0173(14) 0.0388(17) -0.0065(12) -0.0037(14) 0.0016(12)
C10 0.0280(16) 0.0226(14) 0.0275(15) -0.0113(12) 0.0033(13) 0.0010(11)
C11 0.0312(17) 0.0254(15) 0.0292(16) -0.0072(12) 0.0012(13) -0.0020(12)
C12 0.0419(19) 0.0301(16) 0.0257(16) -0.0064(13) 0.0023(14) 0.0064(13)
C13 0.059(2) 0.0280(16) 0.0236(16) -0.0064(13) 0.0127(15) 0.0018(14)
C14 0.048(2) 0.0383(19) 0.0342(18) -0.0094(14) 0.0153(16) -0.0151(15)
C15 0.0310(18) 0.0385(18) 0.0313(17) -0.0069(14) 0.0055(14) -0.0036(13)
C16 0.112(4) 0.036(2) 0.031(2) 0.0011(16) 0.023(2) 0.009(2)
C17 0.0186(14) 0.0173(13) 0.0195(13) -0.0003(10) 0.0079(11) -0.0009(10)
C18 0.0129(13) 0.0150(12) 0.0202(13) -0.0009(10) 0.0043(10) 0.0009(9)
C19 0.0178(14) 0.0216(14) 0.0221(14) 0.0020(11) -0.0008(11) 0.0033(10)
C20 0.0272(16) 0.0158(13) 0.0247(14) 0.0022(11) -0.0007(12) 0.0045(11)
C21 0.0237(15) 0.0200(13) 0.0179(13) -0.0019(10) 0.0024(11) -0.0001(11)
C22 0.0197(15) 0.0233(14) 0.0180(13) -0.0008(11) -0.0022(11) 0.0040(11)
C23 0.0197(14) 0.0180(13) 0.0220(14) 0.0012(11) 0.0017(11) 0.0063(10)
C24 0.0307(17) 0.0179(14) 0.0296(15) -0.0007(11) -0.0041(13) 0.0019(11)
C25 0.0342(18) 0.0192(14) 0.0307(16) -0.0056(12) -0.0035(13) 0.0010(12)
C26 0.0325(17) 0.0191(14) 0.0210(14) -0.0071(11) 0.0044(12) 0.0025(11)
C27 0.0318(17) 0.0228(15) 0.0251(15) -0.0033(12) 0.0027(13) -0.0028(12)
C28 0.0341(18) 0.0259(15) 0.0214(15) -0.0037(12) 0.0007(13) 0.0027(12)
C29 0.0391(18) 0.0257(15) 0.0164(14) -0.0041(11) 0.0086(12) 0.0054(12)
C30 0.0368(18) 0.0275(16) 0.0261(16) 0.0005(12) 0.0095(13) -0.0056(13)
C31 0.0286(17) 0.0314(16) 0.0277(16) -0.0036(13) 0.0013(13) 0.0013(12)
C32 0.057(2) 0.0246(16) 0.0203(15) -0.0021(12) 0.0106(15) 0.0068(14)
C33 0.0161(13) 0.0147(12) 0.0174(13) 0.0008(10) -0.0010(10) 0.0026(10)
C34 0.0144(13) 0.0151(12) 0.0171(12) -0.0003(10) -0.0003(10) 0.0030(9)
C35 0.0172(14) 0.0201(14) 0.0255(14) -0.0020(11) 0.0041(11) -0.0012(10)
C36 0.0236(15) 0.0205(14) 0.0191(13) -0.0022(11) 0.0071(11) -0.0009(11)
C37 0.0208(14) 0.0158(13) 0.0181(13) 0.0024(10) 0.0000(11) 0.0015(10)
C38 0.0192(14) 0.0183(13) 0.0220(14) 0.0020(11) 0.0018(11) -0.0044(10)
C39 0.0183(14) 0.0206(14) 0.0181(13) -0.0011(10) 0.0020(11) 0.0044(10)
C40 0.0272(16) 0.0235(14) 0.0158(13) 0.0018(11) -0.0019(11) -0.0013(11)
C41 0.0264(16) 0.0202(13) 0.0157(13) -0.0008(10) -0.0029(11) -0.0014(11)
C42 0.0230(15) 0.0176(13) 0.0194(13) -0.0017(11) -0.0005(11) 0.0026(10)
C43 0.0258(16) 0.0153(13) 0.0270(15) 0.0027(11) -0.0030(12) -0.0032(11)
C44 0.0206(15) 0.0181(13) 0.0239(14) 0.0001(11) -0.0039(11) -0.0009(10)
C45 0.0168(14) 0.0169(13) 0.0223(14) -0.0013(10) 0.0026(11) 0.0036(10)
C46 0.0204(15) 0.0246(15) 0.0251(15) 0.0033(11) -0.0010(12) -0.0043(11)
C47 0.0258(16) 0.0247(15) 0.0200(14) -0.0009(11) -0.0052(12) -0.0018(11)
C48 0.0150(14) 0.0172(13) 0.0215(14) -0.0016(10) 0.0026(11) 0.0027(10)
C49 0.0152(13) 0.0125(12) 0.0185(13) 0.0015(10) -0.0019(10) 0.0039(9)
C50 0.0180(14) 0.0118(12) 0.0164(12) -0.0001(10) -0.0005(10) 0.0019(9)
C51 0.0164(14) 0.0187(13) 0.0222(14) 0.0004(10) 0.0038(11) -0.0027(10)
C52 0.0283(16) 0.0189(14) 0.0161(13) 0.0018(10) 0.0059(11) 0.0001(11)
C53 0.0241(15) 0.0130(12) 0.0190(13) 0.0020(10) -0.0037(11) 0.0020(10)
C54 0.0171(14) 0.0192(13) 0.0236(14) 0.0016(11) -0.0006(11) -0.0033(10)
C55 0.0164(14) 0.0185(13) 0.0192(13) 0.0016(10) 0.0029(11) 0.0028(10)
C56 0.0276(16) 0.0200(14) 0.0173(13) 0.0012(11) -0.0050(12) 0.0008(11)
C57 0.0257(16) 0.0194(13) 0.0192(14) -0.0012(11) -0.0048(12) -0.0024(11)
C58 0.0221(15) 0.0166(13) 0.0193(13) -0.0030(10) 0.0008(11) 0.0028(10)
C59 0.0208(15) 0.0230(14) 0.0176(13) -0.0011(11) -0.0038(11) -0.0005(11)
C60 0.0173(14) 0.0227(14) 0.0207(14) 0.0006(11) -0.0005(11) -0.0053(10)
C61 0.0172(14) 0.0186(13) 0.0194(13) 0.0004(10) 0.0010(11) 0.0030(10)
C62 0.0195(15) 0.0187(13) 0.0238(14) 0.0007(11) -0.0060(11) -0.0001(10)
C63 0.0211(15) 0.0176(13) 0.0277(15) 0.0005(11) -0.0029(12) -0.0016(10)
C64 0.0114(13) 0.0195(13) 0.0185(13) 0.0000(10) 0.0016(10) 0.0012(10)
C65 0.079(3) 0.034(2) 0.0340(19) -0.0051(15) 0.0194(19) -0.0139(18)
C66 0.052(3) 0.063(3) 0.056(3) -0.003(2) 0.005(2) -0.004(2)
C67 0.086(3) 0.038(2) 0.035(2) 0.0029(16) 0.014(2) -0.0046(19)
C68 0.068(3) 0.052(3) 0.056(3) -0.0131(19) -0.027(2) 0.007(2)
C70 0.073(3) 0.043(2) 0.069(3) -0.007(2) 0.021(2) -0.011(2)
C71 0.065(3) 0.066(3) 0.115(4) 0.048(3) 0.035(3) 0.033(2)
C72 0.0323(18) 0.0283(16) 0.0340(17) -0.0057(13) -0.0107(14) 0.0074(13)
C73 0.049(3) 0.032(2) 0.095(3) 0.007(2) 0.018(2) 0.0142(17)
C74 0.063(3) 0.035(2) 0.052(2) 0.0113(17) -0.003(2) 0.0015(17)
C75 0.0331(19) 0.0292(17) 0.045(2) 0.0051(14) -0.0046(15) 0.0012(13)
C76 0.036(2) 0.0323(18) 0.055(2) 0.0092(16) 0.0099(17) 0.0027(14)
C77 0.038(2) 0.056(2) 0.053(2) 0.0149(18) 0.0159(18) 0.0237(17)
C78 0.0349(18) 0.0289(16) 0.0289(16) 0.0002(13) 0.0029(14) -0.0053(13)
C79 0.059(3) 0.091(4) 0.095(4) -0.042(3) -0.027(3) 0.034(3)
C80 0.048(2) 0.044(2) 0.0296(17) -0.0023(15) 0.0021(16) -0.0063(16)

loop_
_atom_type_symbol
_atom_type_description
_atom_type_scat_dispersion_real
_atom_type_scat_dispersion_imag
_atom_type_scat_source
C C 0.0033 0.0016 'International Tables Vol C Tables 4.2.6.8 and 6.1.1.4'
H H 0.0000 0.0000 'International Tables Vol C Tables 4.2.6.8 and 6.1.1.4'
Eu Eu -0.1578 3.6682 'International Tables Vol C Tables 4.2.6.8 and 6.1.1.4'
N N 0.0061 0.0033 'International Tables Vol C Tables 4.2.6.8 and 6.1.1.4'
O O 0.0106 0.0060 'International Tables Vol C Tables 4.2.6.8 and 6.1.1.4'

loop_
_exptl_crystal_face_index_h
_exptl_crystal_face_index_k
_exptl_crystal_face_index_l
_exptl_crystal_face_perp_dist
0 0 1 0.0111
0 0 -1 0.0111
0 -1 2 0.0377
-1 0 2 0.0951
1 0 -2 0.0951
0 2 -1 0.0360
0 -1 0 0.0456
-1 2 -1 0.0704

loop_
_geom_angle_atom_site_label_1
_geom_angle_atom_site_label_2
_geom_angle_atom_site_label_3
_geom_angle
_geom_angle_site_symmetry_1
_geom_angle_site_symmetry_3
_geom_angle_publ_flag
O1 Eu1 O9 77.98(6) . . ?
O1 Eu1 O10 74.70(7) . . ?
O1 Eu1 O12 148.28(6) . 1_455 ?
O1 Eu1 O13 129.46(6) . 1_545 ?
O1 Eu1 O14 81.01(6) . 1_545 ?
O5 Eu1 O1 106.22(7) . . ?
O5 Eu1 O6 148.51(6) . . ?
O5 Eu1 O9 138.32(7) . . ?
O5 Eu1 O10 70.88(7) . . ?
O5 Eu1 O12 83.70(7) . 1_455 ?
O5 Eu1 O13 78.29(6) . 1_545 ?
O5 Eu1 O14 73.07(6) . 1_545 ?
O6 Eu1 O1 82.11(6) . . ?
O6 Eu1 O9 72.74(6) . . ?
O6 Eu1 O10 139.73(6) . . ?
O6 Eu1 O12 105.31(7) . 1_455 ?
O6 Eu1 O13 73.43(6) . 1_545 ?
O6 Eu1 O14 78.55(6) . 1_545 ?
O9 Eu1 O13 131.63(6) . 1_545 ?
O9 Eu1 O14 146.31(6) . 1_545 ?
O10 Eu1 O9 70.53(6) . . ?
O10 Eu1 O13 145.84(6) . 1_545 ?
O10 Eu1 O14 128.06(6) . 1_545 ?
O12 Eu1 O9 75.13(6) 1_455 . ?
O12 Eu1 O10 80.68(6) 1_455 . ?
O12 Eu1 O13 81.68(6) 1_455 1_545 ?
O12 Eu1 O14 130.49(6) 1_455 1_545 ?
O13 Eu1 O14 51.46(6) 1_545 1_545 ?
O2 Eu2 O4 106.30(7) . . ?
O2 Eu2 O7 135.81(7) . . ?
O2 Eu2 O8 72.65(6) . . ?
O2 Eu2 O11 78.96(6) . 1_655 ?
O2 Eu2 O17 78.58(6) . 1_565 ?
O2 Eu2 O18 74.71(6) . 1_565 ?
O3 Eu2 O2 152.12(7) . . ?
O3 Eu2 O4 83.20(7) . . ?
O3 Eu2 O7 70.56(6) . . ?
O3 Eu2 O8 135.08(6) . . ?
O3 Eu2 O11 106.48(6) . 1_655 ?
O3 Eu2 O17 75.96(6) . 1_565 ?
O3 Eu2 O18 80.72(6) . 1_565 ?
O4 Eu2 O7 82.33(6) . . ?
O4 Eu2 O8 74.92(7) . . ?
O4 Eu2 O17 132.39(6) . 1_565 ?
O4 Eu2 O18 82.97(6) . 1_565 ?
O7 Eu2 O8 68.01(6) . . ?
O7 Eu2 O17 127.49(6) . 1_565 ?
O7 Eu2 O18 149.01(6) . 1_565 ?
O8 Eu2 O17 145.61(6) . 1_565 ?
O8 Eu2 O18 133.00(6) . 1_565 ?
O11 Eu2 O4 149.25(7) 1_655 . ?
O11 Eu2 O7 74.05(6) 1_655 . ?
O11 Eu2 O8 78.09(7) 1_655 . ?
O11 Eu2 O17 78.28(6) 1_655 1_565 ?
O11 Eu2 O18 126.92(6) 1_655 1_565 ?
O17 Eu2 O18 51.93(6) 1_565 1_565 ?
C1 O1 Eu1 129.79(16) . . ?
C1 O2 Eu2 174.02(18) . . ?
C49 O3 Eu2 162.53(17) . . ?
C17 O4 Eu2 126.57(16) . . ?
C17 O5 Eu1 167.21(18) . . ?
C33 O6 Eu1 177.06(17) . . ?
Eu2 O7 H7A 109.5 . . ?
Eu2 O7 H7B 109.2 . . ?
H7A O7 H7B 104.4 . . ?
Eu2 O8 H8A 119.0 . . ?
Eu2 O8 H8B 119.1 . . ?
H8A O8 H8B 104.5 . . ?
Eu1 O9 H9A 109.7 . . ?
Eu1 O9 H9B 110.0 . . ?
H9A O9 H9B 104.1 . . ?
Eu1 O10 H10A 109.5 . . ?
Eu1 O10 H10B 109.6 . . ?
H10A O10 H10B 104.4 . . ?
C33 O11 Eu2 126.84(16) . 1_455 ?
C49 O12 Eu1 125.82(17) . 1_655 ?
C48 O13 Eu1 94.98(15) . 1_565 ?
C48 O14 Eu1 91.95(15) . 1_565 ?
C16 O16 H16 109.5 . . ?
C64 O17 Eu2 93.85(15) . 1_545 ?
C64 O18 Eu2 92.73(15) . 1_545 ?
C32 O19 H19 109.5 . . ?
C75 N1 C76 120.0(3) . . ?
C75 N1 C77 122.1(3) . . ?
C76 N1 C77 116.9(2) . . ?
C65 N2 C66 121.7(3) . . ?
C65 N2 C67 121.6(3) . . ?
C66 N2 C67 116.6(3) . . ?
C68 N3 C70 123.9(4) . . ?
C68 N3 C71 119.9(4) . . ?
C70 N3 C71 116.1(3) . . ?
C72 N4 C73 120.4(3) . . ?
C72 N4 C74 121.2(3) . . ?
C73 N4 C74 118.3(3) . . ?
C78 N5 C79 120.8(3) . . ?
C78 N5 C80 121.4(3) . . ?
C79 N5 C80 117.7(3) . . ?
O1 C1 O2 124.0(2) . . ?
O1 C1 C2 116.9(2) . . ?
O2 C1 C2 119.0(2) . . ?
C3 C2 C1 119.6(2) . . ?
C7 C2 C1 121.1(2) . . ?
C7 C2 C3 119.3(2) . . ?
C2 C3 H3 120.2 . . ?
C4 C3 C2 119.7(2) . . ?
C4 C3 H3 120.2 . . ?
C3 C4 H4 119.3 . . ?
C3 C4 C5 121.4(2) . . ?
C5 C4 H4 119.3 . . ?
C4 C5 C6 118.4(2) . . ?
C4 C5 C8 119.5(2) . . ?
C6 C5 C8 122.0(3) . . ?
C5 C6 H6 119.7 . . ?
C7 C6 C5 120.6(3) . . ?
C7 C6 H6 119.7 . . ?
C2 C7 H7 119.8 . . ?
C6 C7 C2 120.5(2) . . ?
C6 C7 H7 119.8 . . ?
C5 C8 H8 117.1 . . ?
C9 C8 C5 125.9(3) . . ?
C9 C8 H8 117.1 . . ?
C8 C9 H9 116.7 . . ?
C8 C9 C10 126.5(3) . . ?
C10 C9 H9 116.7 . . ?
C11 C10 C9 120.5(3) . . ?
C11 C10 C15 118.2(3) . . ?
C15 C10 C9 121.2(3) . . ?
C10 C11 H11 119.7 . . ?
C12 C11 C10 120.5(3) . . ?
C12 C11 H11 119.7 . . ?
C11 C12 H12 119.6 . . ?
C13 C12 C11 120.8(3) . . ?
C13 C12 H12 119.6 . . ?
C12 C13 C14 119.1(3) . . ?
C12 C13 C16 121.7(4) . . ?
C14 C13 C16 119.1(4) . . ?
C13 C14 H14 119.9 . . ?
C15 C14 C13 120.3(3) . . ?
C15 C14 H14 119.9 . . ?
C10 C15 H15 119.6 . . ?
C14 C15 C10 120.8(3) . . ?
C14 C15 H15 119.6 . . ?
O15 C16 O16 123.0(4) . . ?
O15 C16 C13 123.2(5) . . ?
O16 C16 C13 113.8(4) . . ?
O4 C17 C18 118.1(2) . . ?
O5 C17 O4 123.5(2) . . ?
O5 C17 C18 118.4(2) . . ?
C19 C18 C17 120.2(2) . . ?
C23 C18 C17 120.9(2) . . ?
C23 C18 C19 118.8(2) . . ?
C18 C19 H19A 119.7 . . ?
C20 C19 C18 120.5(2) . . ?
C20 C19 H19A 119.7 . . ?
C19 C20 H20 119.4 . . ?
C19 C20 C21 121.1(2) . . ?
C21 C20 H20 119.4 . . ?
C20 C21 C24 118.2(2) . . ?
C22 C21 C20 117.6(2) . . ?
C22 C21 C24 124.2(2) . . ?
C21 C22 H22 119.3 . . ?
C23 C22 C21 121.3(2) . . ?
C23 C22 H22 119.3 . . ?
C18 C23 H23 119.7 . . ?
C22 C23 C18 120.5(2) . . ?
C22 C23 H23 119.7 . . ?
C21 C24 H24 115.3 . . ?
C25 C24 C21 129.4(3) . . ?
C25 C24 H24 115.3 . . ?
C24 C25 H25 115.7 . . ?
C24 C25 C26 128.7(3) . . ?
C26 C25 H25 115.7 . . ?
C27 C26 C25 119.0(3) . . ?
C31 C26 C25 122.7(3) . . ?
C31 C26 C27 118.3(3) . . ?
C26 C27 H27 119.4 . . ?
C28 C27 C26 121.1(3) . . ?
C28 C27 H27 119.4 . . ?
C27 C28 H28 120.0 . . ?
C27 C28 C29 120.0(3) . . ?
C29 C28 H28 120.0 . . ?
C28 C29 C30 119.3(3) . . ?
C28 C29 C32 121.6(3) . . ?
C30 C29 C32 118.9(3) . . ?
C29 C30 H30 119.8 . . ?
C31 C30 C29 120.5(3) . . ?
C31 C30 H30 119.8 . . ?
C26 C31 H31 119.7 . . ?
C30 C31 C26 120.7(3) . . ?
C30 C31 H31 119.7 . . ?
O19 C32 C29 112.3(3) . . ?
O20 C32 O19 123.9(3) . . ?
O20 C32 C29 123.8(3) . . ?
O6 C33 O11 124.6(2) . . ?
O6 C33 C34 119.1(2) . . ?
O11 C33 C34 116.4(2) . . ?
C35 C34 C33 119.2(2) . . ?
C35 C34 C39 120.1(2) . . ?
C39 C34 C33 120.6(2) . . ?
C34 C35 H35 119.8 . . ?
C34 C35 C36 120.4(3) . . ?
C36 C35 H35 119.8 . . ?
C35 C36 H36 120.0 . . ?
C35 C36 C37 119.9(3) . . ?
C37 C36 H36 120.0 . . ?
C36 C37 C40 119.6(2) . . ?
C38 C37 C36 119.1(2) . . ?
C38 C37 C40 121.3(2) . . ?
C37 C38 H38 119.5 . . ?
C39 C38 C37 120.9(3) . . ?
C39 C38 H38 119.5 . . ?
C34 C39 H39 120.2 . . ?
C38 C39 C34 119.5(2) . . ?
C38 C39 H39 120.2 . . ?
C37 C40 H40 116.3 . . ?
C41 C40 C37 127.3(2) . . ?
C41 C40 H40 116.3 . . ?
C40 C41 H41 115.5 . . ?
C40 C41 C42 129.1(2) . . ?
C42 C41 H41 115.4 . . ?
C43 C42 C41 123.9(2) . . ?
C47 C42 C41 118.0(2) . . ?
C47 C42 C43 118.0(2) . . ?
C42 C43 H43 119.7 . . ?
C44 C43 C42 120.6(3) . . ?
C44 C43 H43 119.7 . . ?
C43 C44 H44 119.6 . . ?
C43 C44 C45 120.8(3) . . ?
C45 C44 H44 119.6 . . ?
C44 C45 C48 121.6(2) . . ?
C46 C45 C44 118.4(2) . . ?
C46 C45 C48 120.0(2) . . ?
C45 C46 H46 119.7 . . ?
C47 C46 C45 120.6(3) . . ?
C47 C46 H46 119.7 . . ?
C42 C47 H47 119.2 . . ?
C46 C47 C42 121.5(3) . . ?
C46 C47 H47 119.2 . . ?
O13 C48 Eu1 59.31(13) . 1_565 ?
O13 C48 C45 118.7(2) . . ?
O14 C48 Eu1 62.30(13) . 1_565 ?
O14 C48 O13 121.6(2) . . ?
O14 C48 C45 119.6(2) . . ?
C45 C48 Eu1 178.06(19) . 1_565 ?
O3 C49 O12 123.9(2) . . ?
O3 C49 C50 118.5(2) . . ?
O12 C49 C50 117.5(2) . . ?
C51 C50 C49 120.3(2) . . ?
C55 C50 C49 120.3(2) . . ?
C55 C50 C51 119.4(2) . . ?
C50 C51 H51 120.0 . . ?
C52 C51 C50 119.9(2) . . ?
C52 C51 H51 120.0 . . ?
C51 C52 H52 119.4 . . ?
C51 C52 C53 121.1(3) . . ?
C53 C52 H52 119.4 . . ?
C52 C53 C56 120.5(3) . . ?
C54 C53 C52 118.6(2) . . ?
C54 C53 C56 120.9(2) . . ?
C53 C54 H54 119.7 . . ?
C55 C54 C53 120.6(2) . . ?
C55 C54 H54 119.7 . . ?
C50 C55 H55 119.8 . . ?
C54 C55 C50 120.3(2) . . ?
C54 C55 H55 119.8 . . ?
C53 C56 H56 115.8 . . ?
C57 C56 C53 128.4(2) . . ?
C57 C56 H56 115.8 . . ?
C56 C57 H57 115.2 . . ?
C56 C57 C58 129.5(2) . . ?
C58 C57 H57 115.2 . . ?
C59 C58 C57 118.3(2) . . ?
C59 C58 C63 118.3(2) . . ?
C63 C58 C57 123.3(2) . . ?
C58 C59 H59 119.3 . . ?
C60 C59 C58 121.4(2) . . ?
C60 C59 H59 119.3 . . ?
C59 C60 H60 119.9 . . ?
C59 C60 C61 120.2(2) . . ?
C61 C60 H60 119.9 . . ?
C60 C61 C62 118.7(2) . . ?
C60 C61 C64 120.1(2) . . ?
C62 C61 C64 121.2(2) . . ?
C61 C62 H62 119.5 . . ?
C63 C62 C61 121.1(2) . . ?
C63 C62 H62 119.5 . . ?
C58 C63 H63 119.8 . . ?
C62 C63 C58 120.3(3) . . ?
C62 C63 H63 119.8 . . ?
O17 C64 Eu2 60.04(12) . 1_545 ?
O17 C64 C61 118.9(2) . . ?
O18 C64 Eu2 61.39(13) . 1_545 ?
O18 C64 O17 121.2(2) . . ?
O18 C64 C61 119.9(2) . . ?
C61 C64 Eu2 174.77(17) . 1_545 ?
O23 C65 N2 125.6(4) . . ?
O23 C65 H65 117.2 . . ?
N2 C65 H65 117.2 . . ?
N2 C66 H66A 109.5 . . ?
N2 C66 H66B 109.5 . . ?
N2 C66 H66C 109.5 . . ?
H66A C66 H66B 109.5 . . ?
H66A C66 H66C 109.5 . . ?
H66B C66 H66C 109.5 . . ?
N2 C67 H67A 109.5 . . ?
N2 C67 H67B 109.5 . . ?
N2 C67 H67C 109.5 . . ?
H67A C67 H67B 109.5 . . ?
H67A C67 H67C 109.5 . . ?
H67B C67 H67C 109.5 . . ?
O22 C68 N3 125.1(5) . . ?
O22 C68 H68 117.4 . . ?
O26 C68 N3 143.2(8) . . ?
O26 C68 H68A 108.4 . . ?
N3 C68 H68A 108.4 . . ?
N3 C68 H68 117.4 . . ?
N3 C70 H70A 109.5 . . ?
N3 C70 H70B 109.5 . . ?
N3 C70 H70C 109.5 . . ?
H70A C70 H70B 109.5 . . ?
H70A C70 H70C 109.5 . . ?
H70B C70 H70C 109.5 . . ?
N3 C71 H71A 109.5 . . ?
N3 C71 H71B 109.5 . . ?
N3 C71 H71C 109.5 . . ?
H71A C71 H71B 109.5 . . ?
H71A C71 H71C 109.5 . . ?
H71B C71 H71C 109.5 . . ?
O24 C72 N4 124.3(3) . . ?
O24 C72 H72 117.8 . . ?
N4 C72 H72 117.8 . . ?
N4 C73 H73A 109.5 . . ?
N4 C73 H73B 109.5 . . ?
N4 C73 H73C 109.5 . . ?
H73A C73 H73B 109.5 . . ?
H73A C73 H73C 109.5 . . ?
H73B C73 H73C 109.5 . . ?
N4 C74 H74A 109.5 . . ?
N4 C74 H74B 109.5 . . ?
N4 C74 H74C 109.5 . . ?
H74A C74 H74B 109.5 . . ?
H74A C74 H74C 109.5 . . ?
H74B C74 H74C 109.5 . . ?
O21 C75 N1 124.9(3) . . ?
O21 C75 H75 117.5 . . ?
N1 C75 H75 117.5 . . ?
N1 C76 H76A 109.5 . . ?
N1 C76 H76B 109.5 . . ?
N1 C76 H76C 109.5 . . ?
H76A C76 H76B 109.5 . . ?
H76A C76 H76C 109.5 . . ?
H76B C76 H76C 109.5 . . ?
N1 C77 H77A 109.5 . . ?
N1 C77 H77B 109.5 . . ?
N1 C77 H77C 109.5 . . ?
H77A C77 H77B 109.5 . . ?
H77A C77 H77C 109.5 . . ?
H77B C77 H77C 109.5 . . ?
O25 C78 N5 124.5(3) . . ?
O25 C78 H78 117.8 . . ?
N5 C78 H78 117.8 . . ?
N5 C79 H79A 109.5 . . ?
N5 C79 H79B 109.5 . . ?
N5 C79 H79C 109.5 . . ?
H79A C79 H79B 109.5 . . ?
H79A C79 H79C 109.5 . . ?
H79B C79 H79C 109.5 . . ?
N5 C80 H80A 109.5 . . ?
N5 C80 H80B 109.5 . . ?
N5 C80 H80C 109.5 . . ?
H80A C80 H80B 109.5 . . ?
H80A C80 H80C 109.5 . . ?
H80B C80 H80C 109.5 . . ?

loop_
_geom_bond_atom_site_label_1
_geom_bond_atom_site_label_2
_geom_bond_distance
_geom_bond_site_symmetry_2
_geom_bond_publ_flag
Eu1 O1 2.3585(18) . ?
Eu1 O5 2.3312(18) . ?
Eu1 O6 2.3552(18) . ?
Eu1 O9 2.4668(17) . ?
Eu1 O10 2.4513(18) . ?
Eu1 O12 2.3906(18) 1_455 ?
Eu1 O13 2.5098(18) 1_545 ?
Eu1 O14 2.5759(18) 1_545 ?
Eu2 O2 2.3418(17) . ?
Eu2 O3 2.3237(18) . ?
Eu2 O4 2.3844(18) . ?
Eu2 O7 2.4979(17) . ?
Eu2 O8 2.5007(19) . ?
Eu2 O11 2.3653(18) 1_655 ?
Eu2 O17 2.5052(17) 1_565 ?
Eu2 O18 2.5357(17) 1_565 ?
O1 C1 1.249(3) . ?
O2 C1 1.256(3) . ?
O3 C49 1.252(3) . ?
O4 C17 1.260(3) . ?
O5 C17 1.258(3) . ?
O6 C33 1.248(3) . ?
O7 H7A 0.8692 . ?
O7 H7B 0.8709 . ?
O8 H8A 0.8700 . ?
O8 H8B 0.8699 . ?
O9 H9A 0.8782 . ?
O9 H9B 0.8780 . ?
O10 H10A 0.8719 . ?
O10 H10B 0.8719 . ?
O11 C33 1.261(3) . ?
O12 C49 1.264(3) . ?
O13 C48 1.266(3) . ?
O14 C48 1.264(3) . ?
O15 C16 1.206(6) . ?
O16 H16 0.8400 . ?
O16 C16 1.315(6) . ?
O17 C64 1.273(3) . ?
O18 C64 1.261(3) . ?
O19 H19 0.8400 . ?
O19 C32 1.329(4) . ?
O20 C32 1.200(4) . ?
O21 C75 1.236(4) . ?
O22 C68 1.171(6) . ?
O23 C65 1.227(5) . ?
O24 C72 1.232(4) . ?
O25 C78 1.228(4) . ?
O26 C68 1.207(11) . ?
N1 C75 1.310(4) . ?
N1 C76 1.448(4) . ?
N1 C77 1.455(4) . ?
N2 C65 1.330(4) . ?
N2 C66 1.449(5) . ?
N2 C67 1.450(5) . ?
N3 C68 1.313(5) . ?
N3 C70 1.437(5) . ?
N3 C71 1.445(5) . ?
N4 C72 1.322(4) . ?
N4 C73 1.460(4) . ?
N4 C74 1.467(4) . ?
N5 C78 1.318(4) . ?
N5 C79 1.442(5) . ?
N5 C80 1.452(4) . ?
C1 C2 1.500(3) . ?
C2 C3 1.400(3) . ?
C2 C7 1.392(4) . ?
C3 H3 0.9500 . ?
C3 C4 1.389(4) . ?
C4 H4 0.9500 . ?
C4 C5 1.390(4) . ?
C5 C6 1.400(4) . ?
C5 C8 1.482(4) . ?
C6 H6 0.9500 . ?
C6 C7 1.387(4) . ?
C7 H7 0.9500 . ?
C8 H8 0.9500 . ?
C8 C9 1.338(4) . ?
C9 H9 0.9500 . ?
C9 C10 1.472(4) . ?
C10 C11 1.388(4) . ?
C10 C15 1.402(4) . ?
C11 H11 0.9500 . ?
C11 C12 1.382(4) . ?
C12 H12 0.9500 . ?
C12 C13 1.381(5) . ?
C13 C14 1.388(5) . ?
C13 C16 1.489(5) . ?
C14 H14 0.9500 . ?
C14 C15 1.378(5) . ?
C15 H15 0.9500 . ?
C17 C18 1.492(4) . ?
C18 C19 1.395(3) . ?
C18 C23 1.395(4) . ?
C19 H19A 0.9500 . ?
C19 C20 1.379(4) . ?
C20 H20 0.9500 . ?
C20 C21 1.404(4) . ?
C21 C22 1.401(4) . ?
C21 C24 1.477(4) . ?
C22 H22 0.9500 . ?
C22 C23 1.377(4) . ?
C23 H23 0.9500 . ?
C24 H24 0.9500 . ?
C24 C25 1.330(4) . ?
C25 H25 0.9500 . ?
C25 C26 1.484(4) . ?
C26 C27 1.399(4) . ?
C26 C31 1.390(4) . ?
C27 H27 0.9500 . ?
C27 C28 1.382(4) . ?
C28 H28 0.9500 . ?
C28 C29 1.389(4) . ?
C29 C30 1.390(4) . ?
C29 C32 1.494(4) . ?
C30 H30 0.9500 . ?
C30 C31 1.385(4) . ?
C31 H31 0.9500 . ?
C33 C34 1.506(4) . ?
C34 C35 1.384(4) . ?
C34 C39 1.389(4) . ?
C35 H35 0.9500 . ?
C35 C36 1.390(4) . ?
C36 H36 0.9500 . ?
C36 C37 1.397(4) . ?
C37 C38 1.392(4) . ?
C37 C40 1.490(4) . ?
C38 H38 0.9500 . ?
C38 C39 1.387(4) . ?
C39 H39 0.9500 . ?
C40 H40 0.9500 . ?
C40 C41 1.329(4) . ?
C41 H41 0.9500 . ?
C41 C42 1.480(4) . ?
C42 C43 1.402(4) . ?
C42 C47 1.386(4) . ?
C43 H43 0.9500 . ?
C43 C44 1.387(4) . ?
C44 H44 0.9500 . ?
C44 C45 1.393(4) . ?
C45 C46 1.393(4) . ?
C45 C48 1.501(4) . ?
C46 H46 0.9500 . ?
C46 C47 1.381(4) . ?
C47 H47 0.9500 . ?
C49 C50 1.501(3) . ?
C50 C51 1.396(4) . ?
C50 C55 1.392(4) . ?
C51 H51 0.9500 . ?
C51 C52 1.380(4) . ?
C52 H52 0.9500 . ?
C52 C53 1.399(4) . ?
C53 C54 1.391(4) . ?
C53 C56 1.484(4) . ?
C54 H54 0.9500 . ?
C54 C55 1.389(4) . ?
C55 H55 0.9500 . ?
C56 H56 0.9500 . ?
C56 C57 1.340(4) . ?
C57 H57 0.9500 . ?
C57 C58 1.472(4) . ?
C58 C59 1.392(4) . ?
C58 C63 1.402(4) . ?
C59 H59 0.9500 . ?
C59 C60 1.388(4) . ?
C60 H60 0.9500 . ?
C60 C61 1.393(4) . ?
C61 C62 1.396(4) . ?
C61 C64 1.502(3) . ?
C62 H62 0.9500 . ?
C62 C63 1.383(4) . ?
C63 H63 0.9500 . ?
C65 H65 0.9500 . ?
C66 H66A 0.9800 . ?
C66 H66B 0.9800 . ?
C66 H66C 0.9800 . ?
C67 H67A 0.9800 . ?
C67 H67B 0.9800 . ?
C67 H67C 0.9800 . ?
C68 H68A 0.9500 . ?
C68 H68 0.9500 . ?
C70 H70A 0.9800 . ?
C70 H70B 0.9800 . ?
C70 H70C 0.9800 . ?
C71 H71A 0.9800 . ?
C71 H71B 0.9800 . ?
C71 H71C 0.9800 . ?
C72 H72 0.9500 . ?
C73 H73A 0.9800 . ?
C73 H73B 0.9800 . ?
C73 H73C 0.9800 . ?
C74 H74A 0.9800 . ?
C74 H74B 0.9800 . ?
C74 H74C 0.9800 . ?
C75 H75 0.9500 . ?
C76 H76A 0.9800 . ?
C76 H76B 0.9800 . ?
C76 H76C 0.9800 . ?
C77 H77A 0.9800 . ?
C77 H77B 0.9800 . ?
C77 H77C 0.9800 . ?
C78 H78 0.9500 . ?
C79 H79A 0.9800 . ?
C79 H79B 0.9800 . ?
C79 H79C 0.9800 . ?
C80 H80A 0.9800 . ?
C80 H80B 0.9800 . ?
C80 H80C 0.9800 . ?

loop_
_geom_torsion_atom_site_label_1
_geom_torsion_atom_site_label_2
_geom_torsion_atom_site_label_3
_geom_torsion_atom_site_label_4
_geom_torsion
_geom_torsion_site_symmetry_1
_geom_torsion_site_symmetry_2
_geom_torsion_site_symmetry_3
_geom_torsion_site_symmetry_4
_geom_torsion_publ_flag
Eu1 O1 C1 O2 4.2(4) . . . . ?
Eu1 O1 C1 C2 -172.96(15) . . . . ?
Eu1 O5 C17 O4 -83.2(9) . . . . ?
Eu1 O5 C17 C18 98.9(8) . . . . ?
Eu1 O12 C49 O3 12.3(3) 1_655 . . . ?
Eu1 O12 C49 C50 -165.52(15) 1_655 . . . ?
Eu1 O13 C48 O14 0.1(3) 1_565 . . . ?
Eu1 O13 C48 C45 -179.98(19) 1_565 . . . ?
Eu1 O14 C48 O13 -0.1(3) 1_565 . . . ?
Eu1 O14 C48 C45 180.0(2) 1_565 . . . ?
Eu2 O3 C49 O12 95.6(6) . . . . ?
Eu2 O3 C49 C50 -86.6(6) . . . . ?
Eu2 O4 C17 O5 -20.1(4) . . . . ?
Eu2 O4 C17 C18 157.82(17) . . . . ?
Eu2 O11 C33 O6 -5.2(4) 1_455 . . . ?
Eu2 O11 C33 C34 175.10(15) 1_455 . . . ?
Eu2 O17 C64 O18 -5.4(3) 1_545 . . . ?
Eu2 O17 C64 C61 174.1(2) 1_545 . . . ?
Eu2 O18 C64 O17 5.3(3) 1_545 . . . ?
Eu2 O18 C64 C61 -174.2(2) 1_545 . . . ?
O1 C1 C2 C3 -17.6(4) . . . . ?
O1 C1 C2 C7 159.7(2) . . . . ?
O2 C1 C2 C3 165.2(2) . . . . ?
O2 C1 C2 C7 -17.6(4) . . . . ?
O3 C49 C50 C51 171.2(2) . . . . ?
O3 C49 C50 C55 -9.6(3) . . . . ?
O4 C17 C18 C19 24.1(4) . . . . ?
O4 C17 C18 C23 -155.6(2) . . . . ?
O5 C17 C18 C19 -157.9(2) . . . . ?
O5 C17 C18 C23 22.4(4) . . . . ?
O6 C33 C34 C35 -155.1(2) . . . . ?
O6 C33 C34 C39 25.3(4) . . . . ?
O11 C33 C34 C35 24.6(3) . . . . ?
O11 C33 C34 C39 -155.0(2) . . . . ?
O12 C49 C50 C51 -10.9(3) . . . . ?
O12 C49 C50 C55 168.4(2) . . . . ?
C1 C2 C3 C4 176.8(2) . . . . ?
C1 C2 C7 C6 -174.7(2) . . . . ?
C2 C3 C4 C5 -2.5(4) . . . . ?
C3 C2 C7 C6 2.6(4) . . . . ?
C3 C4 C5 C6 3.5(4) . . . . ?
C3 C4 C5 C8 -178.0(3) . . . . ?
C4 C5 C6 C7 -1.4(4) . . . . ?
C4 C5 C8 C9 133.8(3) . . . . ?
C5 C6 C7 C2 -1.6(4) . . . . ?
C5 C8 C9 C10 -3.0(5) . . . . ?
C6 C5 C8 C9 -47.7(5) . . . . ?
C7 C2 C3 C4 -0.6(4) . . . . ?
C8 C5 C6 C7 -179.9(3) . . . . ?
C8 C9 C10 C11 132.0(3) . . . . ?
C8 C9 C10 C15 -48.5(5) . . . . ?
C9 C10 C11 C12 -176.2(3) . . . . ?
C9 C10 C15 C14 176.5(3) . . . . ?
C10 C11 C12 C13 -1.2(5) . . . . ?
C11 C10 C15 C14 -4.0(4) . . . . ?
C11 C12 C13 C14 -2.3(5) . . . . ?
C11 C12 C13 C16 175.2(3) . . . . ?
C12 C13 C14 C15 2.6(5) . . . . ?
C12 C13 C16 O15 170.5(4) . . . . ?
C12 C13 C16 O16 -10.5(5) . . . . ?
C13 C14 C15 C10 0.5(5) . . . . ?
C14 C13 C16 O15 -12.0(6) . . . . ?
C14 C13 C16 O16 167.0(3) . . . . ?
C15 C10 C11 C12 4.3(4) . . . . ?
C16 C13 C14 C15 -175.0(3) . . . . ?
C17 C18 C19 C20 -178.6(3) . . . . ?
C17 C18 C23 C22 177.5(2) . . . . ?
C18 C19 C20 C21 1.9(4) . . . . ?
C19 C18 C23 C22 -2.1(4) . . . . ?
C19 C20 C21 C22 -3.7(4) . . . . ?
C19 C20 C21 C24 179.2(3) . . . . ?
C20 C21 C22 C23 2.6(4) . . . . ?
C20 C21 C24 C25 -154.5(3) . . . . ?
C21 C22 C23 C18 0.2(4) . . . . ?
C21 C24 C25 C26 1.5(6) . . . . ?
C22 C21 C24 C25 28.6(5) . . . . ?
C23 C18 C19 C20 1.1(4) . . . . ?
C24 C21 C22 C23 179.5(3) . . . . ?
C24 C25 C26 C27 -131.6(4) . . . . ?
C24 C25 C26 C31 49.6(5) . . . . ?
C25 C26 C27 C28 176.7(3) . . . . ?
C25 C26 C31 C30 -177.3(3) . . . . ?
C26 C27 C28 C29 1.5(4) . . . . ?
C27 C26 C31 C30 3.9(4) . . . . ?
C27 C28 C29 C30 2.2(4) . . . . ?
C27 C28 C29 C32 -174.1(3) . . . . ?
C28 C29 C30 C31 -2.8(4) . . . . ?
C28 C29 C32 O19 15.9(4) . . . . ?
C28 C29 C32 O20 -166.6(3) . . . . ?
C29 C30 C31 C26 -0.3(4) . . . . ?
C30 C29 C32 O19 -160.4(3) . . . . ?
C30 C29 C32 O20 17.1(5) . . . . ?
C31 C26 C27 C28 -4.5(4) . . . . ?
C32 C29 C30 C31 173.6(3) . . . . ?
C33 C34 C35 C36 179.4(2) . . . . ?
C33 C34 C39 C38 178.1(2) . . . . ?
C34 C35 C36 C37 3.1(4) . . . . ?
C35 C34 C39 C38 -1.4(4) . . . . ?
C35 C36 C37 C38 -2.6(4) . . . . ?
C35 C36 C37 C40 178.3(2) . . . . ?
C36 C37 C38 C39 0.1(4) . . . . ?
C36 C37 C40 C41 -133.6(3) . . . . ?
C37 C38 C39 C34 1.9(4) . . . . ?
C37 C40 C41 C42 5.5(5) . . . . ?
C38 C37 C40 C41 47.4(4) . . . . ?
C39 C34 C35 C36 -1.1(4) . . . . ?
C40 C37 C38 C39 179.2(2) . . . . ?
C40 C41 C42 C43 31.1(5) . . . . ?
C40 C41 C42 C47 -151.9(3) . . . . ?
C41 C42 C43 C44 177.1(3) . . . . ?
C41 C42 C47 C46 -177.0(3) . . . . ?
C42 C43 C44 C45 -0.4(4) . . . . ?
C43 C42 C47 C46 0.2(4) . . . . ?
C43 C44 C45 C46 0.4(4) . . . . ?
C43 C44 C45 C48 -177.4(2) . . . . ?
C44 C45 C46 C47 -0.1(4) . . . . ?
C44 C45 C48 O13 -1.1(4) . . . . ?
C44 C45 C48 O14 178.8(2) . . . . ?
C45 C46 C47 C42 -0.2(4) . . . . ?
C46 C45 C48 O13 -178.8(2) . . . . ?
C46 C45 C48 O14 1.1(4) . . . . ?
C47 C42 C43 C44 0.1(4) . . . . ?
C48 C45 C46 C47 177.7(2) . . . . ?
C49 C50 C51 C52 178.7(2) . . . . ?
C49 C50 C55 C54 -176.7(2) . . . . ?
C50 C51 C52 C53 -1.8(4) . . . . ?
C51 C50 C55 C54 2.6(4) . . . . ?
C51 C52 C53 C54 2.2(4) . . . . ?
C51 C52 C53 C56 179.0(2) . . . . ?
C52 C53 C54 C55 -0.2(4) . . . . ?
C52 C53 C56 C57 131.7(3) . . . . ?
C53 C54 C55 C50 -2.2(4) . . . . ?
C53 C56 C57 C58 -7.6(5) . . . . ?
C54 C53 C56 C57 -51.6(4) . . . . ?
C55 C50 C51 C52 -0.6(4) . . . . ?
C56 C53 C54 C55 -177.1(2) . . . . ?
C56 C57 C58 C59 154.3(3) . . . . ?
C56 C57 C58 C63 -28.9(5) . . . . ?
C57 C58 C59 C60 177.2(2) . . . . ?
C57 C58 C63 C62 -177.5(3) . . . . ?
C58 C59 C60 C61 0.5(4) . . . . ?
C59 C58 C63 C62 -0.6(4) . . . . ?
C59 C60 C61 C62 -0.8(4) . . . . ?
C59 C60 C61 C64 -179.6(2) . . . . ?
C60 C61 C62 C63 0.4(4) . . . . ?
C60 C61 C64 O17 -178.3(2) . . . . ?
C60 C61 C64 O18 1.3(4) . . . . ?
C61 C62 C63 C58 0.3(4) . . . . ?
C62 C61 C64 O17 3.0(4) . . . . ?
C62 C61 C64 O18 -177.5(2) . . . . ?
C63 C58 C59 C60 0.2(4) . . . . ?
C64 C61 C62 C63 179.1(2) . . . . ?
C66 N2 C65 O23 174.7(4) . . . . ?
C67 N2 C65 O23 -2.7(6) . . . . ?
C70 N3 C68 O22 179.9(4) . . . . ?
C70 N3 C68 O26 6.3(14) . . . . ?
C71 N3 C68 O22 3.9(7) . . . . ?
C71 N3 C68 O26 -169.8(12) . . . . ?
C73 N4 C72 O24 3.5(5) . . . . ?
C74 N4 C72 O24 -173.5(3) . . . . ?
C76 N1 C75 O21 3.2(5) . . . . ?
C77 N1 C75 O21 171.7(3) . . . . ?
C79 N5 C78 O25 -176.4(4) . . . . ?
C80 N5 C78 O25 3.1(5) . . . . ?

loop_
_exptl_oxdiff_crystal_face_indexfrac_h
_exptl_oxdiff_crystal_face_indexfrac_k
_exptl_oxdiff_crystal_face_indexfrac_l
_exptl_oxdiff_crystal_face_x
_exptl_oxdiff_crystal_face_y
_exptl_oxdiff_crystal_face_z
-0.0005 -0.0009 1.0006 0.0134 0.0153 -0.0011
0.0005 0.0009 -1.0006 -0.0134 -0.0153 0.0011
-0.0007 -1.0022 1.9926 0.0543 0.0010 -0.0478
-1.0022 -0.0024 1.9895 0.0688 -0.0101 0.0431
1.0022 0.0024 -1.9895 -0.0688 0.0101 -0.0431
0.0000 2.0016 -0.9835 -0.0686 0.0438 0.0923
0.0002 -1.0003 -0.0085 0.0276 -0.0295 -0.0456
-1.0012 2.0011 -0.9951 -0.0265 0.0032 0.1377
